data_1570561
loop_
_publ_author_name
'Suyunov, Jabbor R.'
'Turaev, Khayit Kh.'
'Alimnazarov, Bekmurod Kh.'
'Ibragimov, Aziz B.'
'Mengnorov, Islombek J.'
'Rasulov, Abdusamat A.'
'Ashurov, Jamshid M.'

_publ_section_title
;
 Tetraaqua(ethane-1,2-diamine-\k2 N,N&#x2032;)nickel(II)
 naphthalene-1,5-disulfonate dihydrate
;
_journal_coeditor_code WM4202
_journal_issue 12
_journal_name_full IUCrData
_journal_paper_doi 10.1107/S2414314623010325
_journal_volume 8
_journal_year 2023
_chemical_formula_iupac '[Ni (C2 H8 N2) (H2 O1)4] (C10 H6 O6 S2), 2H2 O'
_chemical_formula_moiety 'C2 H16 N2 Ni O4 2+, C10 H6 O6 S2 2-, 2(H2 O)'
_chemical_formula_sum 'C12 H26 N2 Ni O12 S2'
_chemical_formula_weight 513.18
_chemical_name_systematic
;
Tetraaqua(ethane-1,2-diamine-\k^2^<i>N</i>,<i>N</i>')nickel(II)
naphthalene-1,5-disulfonate dihydrate
;
_space_group_crystal_system monoclinic
_space_group_IT_number 15
_space_group_name_Hall '-I 2ya'
_space_group_name_H-M_alt 'I 1 2/a 1'
_atom_sites_solution_hydrogens mixed
_audit_creation_method
;
Olex2 1.5-alpha
(compiled 2023.08.24 svn.re1ec1418 for OlexSys, GUI svn.r6817)
;
_cell_angle_alpha 90
_cell_angle_beta 108.692(2)
_cell_angle_gamma 90
_cell_formula_units_Z 4
_cell_length_a 15.4103(3)
_cell_length_b 10.1338(2)
_cell_length_c 13.4284(2)
_cell_measurement_reflns_used 8478
_cell_measurement_temperature 291.15
_cell_measurement_theta_max 71.3080
_cell_measurement_theta_min 3.7790
_cell_volume 1986.44(7)
_computing_cell_refinement
;
CrysAlisPro (Rigaku OD, 2022)
;
_computing_data_collection
;
CrysAlisPro (Rigaku OD, 2022)
;
_computing_data_reduction
;
CrysAlisPro (Rigaku OD, 2022)
;
_computing_molecular_graphics
;
Olex2 (Dolomanov <i>et al.</i>,  2009)
;
_computing_publication_material
;
<i>pubCIF</i> (Westrip, 2010)
;
_computing_structure_refinement
;
SHELXL (Sheldrick, 2015b)
;
_computing_structure_solution
;
<i>SHELXT</i> (Sheldrick, 2015a)
;
_diffrn_ambient_temperature 291.15
_diffrn_detector 'Hybrid Pixel Array Detector'
_diffrn_detector_area_resol_mean 10.0000
_diffrn_measured_fraction_theta_full 1.000
_diffrn_measured_fraction_theta_max 0.992
_diffrn_measurement_device 'four-circle diffractometer'
_diffrn_measurement_device_type 'XtaLAB Synergy, Single source at home/near, HyPix3000'
_diffrn_measurement_method '\w scans'
_diffrn_radiation_monochromator mirror
_diffrn_radiation_probe x-ray
_diffrn_radiation_type 'Cu K\a'
_diffrn_radiation_wavelength 1.54184
_diffrn_reflns_av_R_equivalents 0.0371
_diffrn_reflns_av_unetI/netI 0.0189
_diffrn_reflns_limit_h_max 18
_diffrn_reflns_limit_h_min -18
_diffrn_reflns_limit_k_max 12
_diffrn_reflns_limit_k_min -11
_diffrn_reflns_limit_l_max 16
_diffrn_reflns_limit_l_min -15
_diffrn_reflns_number 10963
_diffrn_reflns_theta_full 69.9455
_diffrn_reflns_theta_max 71.4550
_diffrn_reflns_theta_min 3.8080
_diffrn_source 'micro-focus sealed X-ray tube'
_exptl_absorpt_coefficient_mu 3.985
_exptl_absorpt_correction_T_max 1.00000
_exptl_absorpt_correction_T_min 0.41915
_exptl_absorpt_correction_type multi-scan
_exptl_absorpt_process_details
;
(CrysAlisPro; Rigaku OD, 2022)
;
_exptl_crystal_colour 'light green'
_exptl_crystal_density_diffrn 1.716
_exptl_crystal_description block
_exptl_crystal_F_000 1072
_exptl_crystal_size_max 0.28
_exptl_crystal_size_mid 0.24
_exptl_crystal_size_min 0.2
_refine_diff_density_max 0.402
_refine_diff_density_min -0.333
_refine_ls_extinction_coef 0.00087(12)
_refine_ls_extinction_expression Fc^*^=kFc[1+0.001xFc^2^\l^3^/sin(2\q)]^-1/4^
_refine_ls_extinction_method
;
SHELXL (Sheldrick, 2015b)
;
_refine_ls_goodness_of_fit_ref 1.047
_refine_ls_hydrogen_treatment mixed
_refine_ls_matrix_type full
_refine_ls_number_parameters 165
_refine_ls_number_reflns 1926
_refine_ls_number_restraints 8
_refine_ls_restrained_S_all 1.045
_refine_ls_R_factor_all 0.0300
_refine_ls_R_factor_gt 0.0296
_refine_ls_shift/su_max 0.000
_refine_ls_shift/su_mean 0.000
_refine_ls_structure_factor_coef Fsqd
_refine_ls_weighting_details 'w=1/[\s^2^(Fo^2^)+(0.0539P)^2^+1.9301P] where P=(Fo^2^+2Fc^2^)/3'
_refine_ls_weighting_scheme calc
_refine_ls_wR_factor_gt 0.0847
_refine_ls_wR_factor_ref 0.0851
_reflns_number_gt 1881
_reflns_number_total 1926
_reflns_threshold_expression 'I > 2\s(I)'
_cod_data_source_file wm4202.cif
_cod_data_source_block I
_cod_database_code 1570561
_shelx_space_group_comment
;
The symmetry employed for this shelxl refinement is uniquely defined
by the following loop, which should always be used as a source of
symmetry information in preference to the above space-group names.
They are only intended as comments.
;
_shelx_estimated_absorpt_t_min 0.402
_shelx_estimated_absorpt_t_max 0.503

loop_
_space_group_symop_operation_xyz
'x, y, z'
'-x+1/2, y, -z'
'x+1/2, y+1/2, z+1/2'
'-x+1, y+1/2, -z+1/2'
'-x, -y, -z'
'x-1/2, -y, z'
'-x+1/2, -y+1/2, -z+1/2'
'x, -y+1/2, z+1/2'

loop_
_atom_site_type_symbol
_atom_site_label
_atom_site_fract_x
_atom_site_fract_y
_atom_site_fract_z
_atom_site_U_iso_or_equiv
_atom_site_adp_type
_atom_site_calc_flag
_atom_site_occupancy
_atom_site_disorder_assembly
_atom_site_disorder_group
Ni Ni1 0.750000 0.31595(4) 0.500000 0.02364(16) Uani d 1 . .
O O1W 0.66391(10) 0.16745(13) 0.51659(11) 0.0345(3) Uani d 1 . .
H H1WA 0.6474(19) 0.106(2) 0.4714(17) 0.055(8) Uiso d 1 . .
H H1WB 0.6172(15) 0.191(3) 0.532(3) 0.069(10) Uiso d 1 . .
O O2W 0.69189(10) 0.31220(13) 0.33422(11) 0.0341(3) Uani d 1 . .
H H2WA 0.6830(19) 0.2367(15) 0.306(2) 0.051(7) Uiso d 1 . .
H H2WB 0.6401(11) 0.350(3) 0.312(2) 0.059(8) Uiso d 1 . .
N N1 0.83603(11) 0.46867(16) 0.48778(13) 0.0301(3) Uani d 1 . .
H H1A 0.8373(19) 0.473(3) 0.4228(11) 0.048(7) Uiso d 1 . .
H H1B 0.8942(9) 0.459(2) 0.5276(18) 0.050(7) Uiso d 1 . .
C C6 0.80179(13) 0.59247(19) 0.52035(16) 0.0363(4) Uani d 1 . .
H H6A 0.825144 0.667734 0.492234 0.044 Uiso calc 1 . .
H H6B 0.822909 0.599187 0.596421 0.044 Uiso calc 1 . .
S S1 0.57628(3) 0.54449(4) 0.76422(3) 0.02430(16) Uani d 1 . .
O O1 0.59637(9) 0.54691(13) 0.87797(10) 0.0337(3) Uani d 1 . .
O O2 0.47965(9) 0.56091(14) 0.70702(11) 0.0369(3) Uani d 1 . .
O O3 0.61490(9) 0.42790(12) 0.73007(11) 0.0343(3) Uani d 1 . .
C C1 0.63244(11) 0.68365(16) 0.73175(13) 0.0231(3) Uani d 1 . .
C C2 0.57843(12) 0.78162(18) 0.67353(14) 0.0281(4) Uani d 1 . .
H H2 0.514988 0.774290 0.653357 0.034 Uiso calc 1 . .
C C3 0.61849(12) 0.89311(18) 0.64417(14) 0.0301(4) Uani d 1 . .
H H3 0.581294 0.959325 0.604714 0.036 Uiso calc 1 . .
C C4 0.71119(12) 0.90538(17) 0.67283(14) 0.0274(4) Uani d 1 . .
H H4 0.736531 0.979213 0.651599 0.033 Uiso calc 1 . .
C C5 0.76989(12) 0.80698(15) 0.73475(13) 0.0224(3) Uani d 1 . .
O O3W 0.52056(11) 0.25077(18) 0.57325(13) 0.0495(4) Uani d 1 . .
H H3WA 0.540(2) 0.304(2) 0.6243(16) 0.062(9) Uiso d 1 . .
H H3WB 0.485(2) 0.196(3) 0.588(3) 0.076(11) Uiso d 1 . .

loop_
_atom_site_aniso_label
_atom_site_aniso_U_11
_atom_site_aniso_U_22
_atom_site_aniso_U_33
_atom_site_aniso_U_12
_atom_site_aniso_U_13
_atom_site_aniso_U_23
Ni1 0.0186(2) 0.0240(2) 0.0265(2) 0.000 0.00471(17) 0.000
O1W 0.0315(7) 0.0306(7) 0.0426(8) -0.0085(5) 0.0135(6) -0.0048(6)
O2W 0.0309(7) 0.0348(7) 0.0307(7) 0.0010(6) 0.0017(6) -0.0023(5)
N1 0.0231(7) 0.0330(8) 0.0338(8) -0.0030(6) 0.0086(6) 0.0004(6)
C6 0.0348(11) 0.0275(9) 0.0436(10) -0.0046(8) 0.0085(8) -0.0027(8)
S1 0.0179(2) 0.0253(2) 0.0283(2) -0.00158(14) 0.00546(17) 0.00269(14)
O1 0.0335(7) 0.0381(7) 0.0309(7) 0.0009(5) 0.0123(6) 0.0064(5)
O2 0.0184(7) 0.0412(7) 0.0459(8) -0.0040(5) 0.0030(6) 0.0088(6)
O3 0.0322(7) 0.0258(6) 0.0431(7) -0.0022(5) 0.0097(6) -0.0036(5)
C1 0.0185(8) 0.0247(8) 0.0249(8) -0.0009(6) 0.0053(6) 0.0003(6)
C2 0.0181(8) 0.0308(9) 0.0324(9) 0.0023(7) 0.0039(7) 0.0040(7)
C3 0.0220(8) 0.0281(9) 0.0360(9) 0.0067(7) 0.0034(7) 0.0099(7)
C4 0.0235(8) 0.0243(8) 0.0325(8) 0.0008(6) 0.0064(7) 0.0060(7)
C5 0.0197(8) 0.0232(8) 0.0230(8) 0.0004(6) 0.0049(6) -0.0002(6)
O3W 0.0438(9) 0.0612(10) 0.0485(9) -0.0163(8) 0.0219(7) -0.0165(8)

loop_
_atom_type_symbol
_atom_type_description
_atom_type_scat_dispersion_real
_atom_type_scat_dispersion_imag
_atom_type_scat_source
C C 0.0181 0.0091 'International Tables Vol C Tables 4.2.6.8 and 6.1.1.4'
H H 0.0000 0.0000 'International Tables Vol C Tables 4.2.6.8 and 6.1.1.4'
N N 0.0311 0.0180 'International Tables Vol C Tables 4.2.6.8 and 6.1.1.4'
Ni Ni -3.0029 0.5091 'International Tables Vol C Tables 4.2.6.8 and 6.1.1.4'
O O 0.0492 0.0322 'International Tables Vol C Tables 4.2.6.8 and 6.1.1.4'
S S 0.3331 0.5567 'International Tables Vol C Tables 4.2.6.8 and 6.1.1.4'

loop_
_geom_angle_atom_site_label_1
_geom_angle_atom_site_label_2
_geom_angle_atom_site_label_3
_geom_angle_site_symmetry_1
_geom_angle_site_symmetry_3
_geom_angle
_geom_angle_publ_flag
O1W Ni1 O1W 2_656 . 86.43(8) ?
O1W Ni1 O2W 2_656 . 86.76(6) ?
O1W Ni1 O2W . . 91.75(6) ?
O1W Ni1 O2W 2_656 2_656 91.74(6) ?
O1W Ni1 O2W . 2_656 86.76(6) ?
O1W Ni1 N1 2_656 . 94.94(6) ?
O1W Ni1 N1 2_656 2_656 178.02(6) ?
O1W Ni1 N1 . . 178.02(6) ?
O1W Ni1 N1 . 2_656 94.94(6) ?
O2W Ni1 O2W 2_656 . 177.95(8) ?
N1 Ni1 O2W . . 89.77(6) ?
N1 Ni1 O2W . 2_656 91.76(6) ?
N1 Ni1 O2W 2_656 2_656 89.77(6) ?
N1 Ni1 O2W 2_656 . 91.77(6) ?
N1 Ni1 N1 . 2_656 83.73(9) ?
Ni1 O1W H1WA . . 120.8(19) ?
Ni1 O1W H1WB . . 117(2) ?
H1WA O1W H1WB . . 107(3) ?
Ni1 O2W H2WA . . 116.0(19) ?
Ni1 O2W H2WB . . 113(2) ?
H2WA O2W H2WB . . 105(3) ?
Ni1 N1 H1A . . 109.5(17) ?
Ni1 N1 H1B . . 114.7(17) ?
H1A N1 H1B . . 105(2) ?
C6 N1 Ni1 . . 108.12(12) ?
C6 N1 H1A . . 112.0(17) ?
C6 N1 H1B . . 107.4(17) ?
N1 C6 C6 . 2_656 109.15(12) ?
N1 C6 H6A . . 109.9 ?
N1 C6 H6B . . 109.9 ?
C6 C6 H6A 2_656 . 109.9 ?
C6 C6 H6B 2_656 . 109.9 ?
H6A C6 H6B . . 108.3 ?
O1 S1 O3 . . 111.79(8) ?
O1 S1 C1 . . 106.65(8) ?
O2 S1 O1 . . 112.96(8) ?
O2 S1 O3 . . 112.27(8) ?
O2 S1 C1 . . 106.06(8) ?
O3 S1 C1 . . 106.55(8) ?
C2 C1 S1 . . 117.40(13) ?
C2 C1 C5 . 7_666 121.20(15) ?
C5 C1 S1 7_666 . 121.41(12) ?
C1 C2 H2 . . 119.9 ?
C1 C2 C3 . . 120.19(16) ?
C3 C2 H2 . . 119.9 ?
C2 C3 H3 . . 119.6 ?
C4 C3 C2 . . 120.71(16) ?
C4 C3 H3 . . 119.6 ?
C3 C4 H4 . . 119.5 ?
C3 C4 C5 . . 120.97(16) ?
C5 C4 H4 . . 119.5 ?
C4 C5 C1 . 7_666 123.08(15) ?
C4 C5 C5 . 7_666 118.94(19) ?
C5 C5 C1 7_666 7_666 117.98(18) ?
H3WA O3W H3WB . . 108(3) ?

loop_
_geom_bond_atom_site_label_1
_geom_bond_atom_site_label_2
_geom_bond_site_symmetry_2
_geom_bond_distance
_geom_bond_publ_flag
Ni1 O1W 2_656 2.0648(14) ?
Ni1 O1W . 2.0648(14) ?
Ni1 O2W . 2.1170(13) ?
Ni1 O2W 2_656 2.1170(13) ?
Ni1 N1 . 2.0782(16) ?
Ni1 N1 2_656 2.0783(15) ?
O1W H1WA . 0.847(10) ?
O1W H1WB . 0.846(10) ?
O2W H2WA . 0.844(10) ?
O2W H2WB . 0.849(10) ?
N1 H1A . 0.880(10) ?
N1 H1B . 0.889(10) ?
N1 C6 . 1.480(2) ?
C6 C6 2_656 1.512(4) ?
C6 H6A . 0.9700 ?
C6 H6B . 0.9700 ?
S1 O1 . 1.4583(14) ?
S1 O2 . 1.4498(13) ?
S1 O3 . 1.4612(14) ?
S1 C1 . 1.7803(17) ?
C1 C2 . 1.368(2) ?
C1 C5 7_666 1.429(2) ?
C2 H2 . 0.9300 ?
C2 C3 . 1.403(3) ?
C3 H3 . 0.9300 ?
C3 C4 . 1.361(2) ?
C4 H4 . 0.9300 ?
C4 C5 . 1.422(2) ?
C5 C5 7_666 1.428(3) ?
O3W H3WA . 0.846(10) ?
O3W H3WB . 0.844(10) ?

loop_
_geom_hbond_atom_site_label_D
_geom_hbond_atom_site_label_H
_geom_hbond_atom_site_label_A
_geom_hbond_site_symmetry_A
_geom_hbond_distance_DH
_geom_hbond_distance_HA
_geom_hbond_distance_DA
_geom_hbond_angle_DHA
_geom_hbond_publ_flag
O1W H1WA O1 8_554 0.847(10) 1.993(11) 2.8329(19) 171(3) yes
O1W H1WB O3W . 0.846(10) 1.848(11) 2.692(2) 176(3) yes
O2W H2WA O3 8_554 0.844(10) 2.059(14) 2.8670(19) 160(3) yes
O2W H2WB O2 5_666 0.849(10) 1.994(12) 2.830(2) 168(3) yes
N1 H1A O3 2_656 0.880(10) 2.436(13) 3.274(2) 159(2) yes
N1 H1B O2 6_665 0.889(10) 2.355(19) 3.079(2) 139(2) yes
O3W H3WA O3 . 0.846(10) 1.972(13) 2.794(2) 164(3) yes
O3W H3WB O1 4_546 0.844(10) 2.108(11) 2.950(2) 175(3) yes
C6 H6A Cg1 2_656 0.97 2.93 3.755(2) 143 yes
C6 H6A Cg2 8_564 0.97 2.93 3.755(2) 143 yes
C6 H6B Cg1 7_666 0.97 2.88 3.781(2) 155 yes
C6 H6B Cg2 1_555 0.97 2.88 3.781(2) 155 yes

loop_
_geom_torsion_atom_site_label_1
_geom_torsion_atom_site_label_2
_geom_torsion_atom_site_label_3
_geom_torsion_atom_site_label_4
_geom_torsion_site_symmetry_1
_geom_torsion_site_symmetry_2
_geom_torsion_site_symmetry_3
_geom_torsion_site_symmetry_4
_geom_torsion
_geom_torsion_publ_flag
Ni1 N1 C6 C6 . . . 2_656 -38.8(2) ?
S1 C1 C2 C3 . . . . -179.17(14) ?
O1 S1 C1 C2 . . . . -113.59(15) ?
O1 S1 C1 C5 . . . 7_666 66.29(15) ?
O2 S1 C1 C2 . . . . 7.07(16) ?
O2 S1 C1 C5 . . . 7_666 -173.05(14) ?
O3 S1 C1 C2 . . . . 126.87(14) ?
O3 S1 C1 C5 . . . 7_666 -53.25(16) ?
C1 C2 C3 C4 . . . . 0.1(3) ?
C2 C3 C4 C5 . . . . -1.1(3) ?
C3 C4 C5 C1 . . . 7_666 -178.96(17) ?
C3 C4 C5 C5 . . . 7_666 1.1(3) ?
C5 C1 C2 C3 7_666 . . . 1.0(3) ?
